data_4308130
loop_
_publ_author_name
'Ivan V. Korendovych'
'Olga P. Kryatova'
'William M. Reiff'
'Elena V. Rybak-Akimova'

_publ_contact_author_address
;
Department of Chemistry
Tufts University
62 Talbot Avenue 
Medford, MA 02155
USA
;
_publ_contact_author_email elena.rybak-akimova@tufts.edu
_publ_contact_author_fax '1 617 627 3443'
_publ_contact_author_name 'Prof. Elena V. Rybak-Akimova'
_publ_contact_author_phone '1 617 627 3413'
_publ_section_title
;
Iron(II) Complexes with Amide-Containing Macrocycles as Non-Heme Porphyrin
Analogues
;
_journal_name_full 'Inorganic Chemistry'
_journal_page_first 4197
_journal_page_last 4211
_journal_paper_doi 10.1021/ic0701209
_journal_volume 46
_journal_year 2007
_chemical_formula_moiety 'C30 H44 Cl2 Fe2 N10 O7 S2, 2(C2 H6 O S)'
_chemical_formula_sum 'C34 H56 Cl2 Fe2 N10 O9 S4'
_chemical_formula_weight 1059.73
_chemical_name_systematic
; 
 ? 
;
_space_group_IT_number 14
_symmetry_cell_setting monoclinic
_symmetry_space_group_name_Hall '-P 2yn'
_symmetry_space_group_name_H-M 'P 1 21/n 1'
_atom_sites_solution_hydrogens geom
_atom_sites_solution_primary direct
_atom_sites_solution_secondary difmap
_audit_creation_method SHELXL-97
_cell_angle_alpha 90.00
_cell_angle_beta 104.088(5)
_cell_angle_gamma 90.00
_cell_formula_units_Z 2
_cell_length_a 9.895(3)
_cell_length_b 14.405(4)
_cell_length_c 16.275(4)
_cell_measurement_reflns_used 2193
_cell_measurement_temperature 173(2)
_cell_measurement_theta_max 22.03
_cell_measurement_theta_min 2.55
_cell_volume 2250.0(11)
_computing_cell_refinement 'Bruker SMART'
_computing_data_collection 'Bruker SMART'
_computing_data_reduction 'Bruker SAINT'
_computing_molecular_graphics 'Bruker SHELXTL'
_computing_publication_material 'Bruker SHELXTL'
_computing_structure_refinement 'Bruker SHELXTL'
_computing_structure_solution 'Bruker SHELXTL'
_diffrn_ambient_temperature 173(2)
_diffrn_measured_fraction_theta_full 0.999
_diffrn_measured_fraction_theta_max 0.958
_diffrn_measurement_device_type 'CCD area detector'
_diffrn_measurement_method 'phi and omega scan'
_diffrn_radiation_monochromator graphite
_diffrn_radiation_source 'sealed tube'
_diffrn_radiation_type MoK\a
_diffrn_radiation_wavelength 0.71073
_diffrn_reflns_av_R_equivalents 0.0845
_diffrn_reflns_av_sigmaI/netI 0.1204
_diffrn_reflns_limit_h_max 12
_diffrn_reflns_limit_h_min -12
_diffrn_reflns_limit_k_max 19
_diffrn_reflns_limit_k_min -19
_diffrn_reflns_limit_l_max 20
_diffrn_reflns_limit_l_min -21
_diffrn_reflns_number 16999
_diffrn_reflns_theta_full 25.00
_diffrn_reflns_theta_max 28.40
_diffrn_reflns_theta_min 1.91
_exptl_absorpt_coefficient_mu 1.011
_exptl_absorpt_correction_T_max 0.8233
_exptl_absorpt_correction_T_min 0.7512
_exptl_absorpt_correction_type multi-scan
_exptl_crystal_colour orange
_exptl_crystal_density_diffrn 1.564
_exptl_crystal_density_method 'not measured'
_exptl_crystal_description block
_exptl_crystal_F_000 1104
_exptl_crystal_size_max 0.30
_exptl_crystal_size_mid 0.25
_exptl_crystal_size_min 0.20
_refine_diff_density_max 0.694
_refine_diff_density_min -0.770
_refine_diff_density_rms 0.091
_refine_ls_extinction_method none
_refine_ls_goodness_of_fit_ref 1.026
_refine_ls_hydrogen_treatment constr
_refine_ls_matrix_type full
_refine_ls_number_parameters 298
_refine_ls_number_reflns 5423
_refine_ls_number_restraints 0
_refine_ls_restrained_S_all 1.026
_refine_ls_R_factor_all 0.1432
_refine_ls_R_factor_gt 0.0657
_refine_ls_shift/su_max 0.000
_refine_ls_shift/su_mean 0.000
_refine_ls_structure_factor_coef Fsqd
_refine_ls_weighting_details 'calc w=1/[\s^2^(Fo^2^)+(0.0783P)^2^+1.6177P] where P=(Fo^2^+2Fc^2^)/3'
_refine_ls_weighting_scheme calc
_refine_ls_wR_factor_gt 0.1595
_refine_ls_wR_factor_ref 0.1903
_reflns_number_gt 2909
_reflns_number_total 5423
_reflns_threshold_expression >2sigma(I)
_cod_data_source_file ic0701209si20070123_092431_1.cif
_cod_data_source_block (Fe(pyCldioneN5)(DMSO))2O
_cod_original_cell_volume 2249.9(10)
_cod_original_sg_symbol_H-M 'P 21/n'
_cod_database_code 4308130

loop_
_symmetry_equiv_pos_as_xyz
'x, y, z'
'-x+1/2, y+1/2, -z+1/2'
'-x, -y, -z'
'x-1/2, -y-1/2, z-1/2'

loop_
_atom_site_label
_atom_site_type_symbol
_atom_site_fract_x
_atom_site_fract_y
_atom_site_fract_z
_atom_site_U_iso_or_equiv
_atom_site_adp_type
_atom_site_occupancy
_atom_site_symmetry_multiplicity
_atom_site_calc_flag
_atom_site_refinement_flags
_atom_site_disorder_assembly
_atom_site_disorder_group
Fe1 Fe 0.50663(7) 0.96841(4) 0.60733(4) 0.0320(2) Uani 1 1 d . . .
S1 S 0.58249(14) 0.86789(9) 0.79350(9) 0.0483(4) Uani 1 1 d . . .
N1 N 0.6654(4) 0.8607(2) 0.6133(2) 0.0337(9) Uani 1 1 d . . .
C1 C 0.7991(5) 0.8854(4) 0.6340(3) 0.0439(12) Uani 1 1 d . . .
Cl1 Cl 0.98670(19) 0.65629(14) 0.58968(16) 0.1085(8) Uani 1 1 d . . .
O1 O 0.4257(4) 0.6826(2) 0.5366(3) 0.0677(12) Uani 1 1 d . . .
S1SA S 0.1707(5) 0.9500(4) 0.9009(8) 0.076(3) Uani 0.556(19) 1 d P A 1
O1SA O 0.1820(18) 0.8648(8) 0.8453(17) 0.164(10) Uani 0.556(19) 1 d P A 1
C1SA C -0.0047(6) 0.9606(4) 0.8851(4) 0.0641(16) Uani 0.556(19) 1 d P A 1
H1S1 H -0.0482 0.9532 0.8259 0.096 Uiso 0.556(19) 1 calc PR A 1
H1S2 H -0.0266 1.0208 0.9035 0.096 Uiso 0.556(19) 1 calc PR A 1
H1S3 H -0.0386 0.9137 0.9169 0.096 Uiso 0.556(19) 1 calc PR A 1
C2SA C 0.1976(6) 1.0433(4) 0.8309(4) 0.0659(17) Uani 0.556(19) 1 d P A 1
H2S1 H 0.2856 1.0348 0.8169 0.099 Uiso 0.556(19) 1 calc PR A 1
H2S2 H 0.1972 1.1019 0.8590 0.099 Uiso 0.556(19) 1 calc PR A 1
H2S3 H 0.1241 1.0423 0.7800 0.099 Uiso 0.556(19) 1 calc PR A 1
S1SB S 0.1561(6) 0.9300(4) 0.8500(8) 0.059(2) Uani 0.444(19) 1 d P A 2
O1SB O 0.2598(16) 0.8969(15) 0.9222(13) 0.117(8) Uani 0.444(19) 1 d P A 2
C1SB C -0.0047(6) 0.9606(4) 0.8851(4) 0.0641(16) Uani 0.444(19) 1 d P A 2
H1S4 H -0.0695 0.9099 0.8729 0.096 Uiso 0.444(19) 1 calc PR A 2
H1S5 H -0.0465 1.0150 0.8554 0.096 Uiso 0.444(19) 1 calc PR A 2
H1S6 H 0.0193 0.9726 0.9449 0.096 Uiso 0.444(19) 1 calc PR A 2
C2SB C 0.1976(6) 1.0433(4) 0.8309(4) 0.0659(17) Uani 0.444(19) 1 d P A 2
H2S4 H 0.1438 1.0850 0.8563 0.099 Uiso 0.444(19) 1 calc PR A 2
H2S5 H 0.1770 1.0540 0.7709 0.099 Uiso 0.444(19) 1 calc PR A 2
H2S6 H 0.2950 1.0537 0.8550 0.099 Uiso 0.444(19) 1 calc PR A 2
N2 N 0.4055(4) 0.8340(2) 0.5778(2) 0.0370(9) Uani 1 1 d . . .
O2 O 0.9446(4) 1.0176(4) 0.6710(3) 0.0867(15) Uani 1 1 d . . .
C2 C 0.9009(6) 0.8227(5) 0.6291(4) 0.0631(16) Uani 1 1 d . . .
H2 H 0.9944 0.8393 0.6455 0.076 Uiso 1 1 calc R . .
O3 O 0.5000 1.0000 0.5000 0.0448(12) Uani 1 2 d S . .
N3 N 0.2757(5) 0.9888(3) 0.5944(3) 0.0630(14) Uani 1 1 d . . .
H3A H 0.2733 0.9724 0.6480 0.076 Uiso 1 1 calc R . .
C3 C 0.8631(6) 0.7357(4) 0.5997(4) 0.0604(16) Uani 1 1 d . . .
O4 O 0.4932(3) 0.9425(2) 0.74066(19) 0.0407(8) Uani 1 1 d . . .
N4 N 0.4720(5) 1.1179(3) 0.6408(3) 0.0605(13) Uani 1 1 d . . .
H4A H 0.4750 1.1433 0.5901 0.073 Uiso 1 1 calc R . .
C4 C 0.7243(6) 0.7104(4) 0.5779(4) 0.0527(14) Uani 1 1 d . . .
H4 H 0.6975 0.6510 0.5582 0.063 Uiso 1 1 calc R . .
N5 N 0.7091(5) 1.0275(3) 0.6632(3) 0.0475(10) Uani 1 1 d . . .
C5 C 0.6268(5) 0.7756(3) 0.5860(3) 0.0384(11) Uani 1 1 d . . .
C6 C 0.4734(5) 0.7600(3) 0.5642(3) 0.0402(11) Uani 1 1 d . . .
C7 C 0.2559(5) 0.8283(4) 0.5610(4) 0.0532(14) Uani 1 1 d . . .
H7A H 0.2201 0.7935 0.5093 0.064 Uiso 1 1 calc R . .
H7B H 0.2297 0.7958 0.6070 0.064 Uiso 1 1 calc R . .
C8 C 0.1969(6) 0.9182(4) 0.5527(6) 0.084(2) Uani 1 1 d . . .
H8A H 0.1714 0.9337 0.4929 0.101 Uiso 1 1 calc R . .
H8B H 0.1114 0.9157 0.5718 0.101 Uiso 1 1 calc R . .
C9 C 0.2300(7) 1.0814(4) 0.5964(4) 0.0659(17) Uani 1 1 d . . .
H9A H 0.1529 1.0826 0.6235 0.079 Uiso 1 1 calc R . .
H9B H 0.1951 1.1028 0.5386 0.079 Uiso 1 1 calc R . .
C10 C 0.3338(7) 1.1439(4) 0.6393(5) 0.082(2) Uani 1 1 d . . .
H10A H 0.3157 1.2043 0.6126 0.098 Uiso 1 1 calc R . .
H10B H 0.3256 1.1502 0.6972 0.098 Uiso 1 1 calc R . .
C11 C 0.5852(9) 1.1609(5) 0.6876(7) 0.131(4) Uani 1 1 d . . .
H11A H 0.5802 1.1583 0.7464 0.157 Uiso 1 1 calc R . .
H11B H 0.5797 1.2259 0.6713 0.157 Uiso 1 1 calc R . .
C12 C 0.7200(7) 1.1270(4) 0.6833(4) 0.0664(18) Uani 1 1 d . . .
H12A H 0.7866 1.1368 0.7371 0.080 Uiso 1 1 calc R . .
H12B H 0.7522 1.1603 0.6399 0.080 Uiso 1 1 calc R . .
C13 C 0.8230(6) 0.9847(4) 0.6589(3) 0.0558(15) Uani 1 1 d . . .
C14 C 0.4643(7) 0.7786(4) 0.8033(5) 0.0732(19) Uani 1 1 d . . .
H14A H 0.3885 0.8045 0.8230 0.110 Uiso 1 1 calc R . .
H14B H 0.5115 0.7330 0.8431 0.110 Uiso 1 1 calc R . .
H14C H 0.4287 0.7498 0.7491 0.110 Uiso 1 1 calc R . .
C15 C 0.6213(7) 0.9101(5) 0.8984(3) 0.0738(19) Uani 1 1 d . . .
H15A H 0.6759 0.9657 0.9020 0.111 Uiso 1 1 calc R . .
H15B H 0.6730 0.8640 0.9359 0.111 Uiso 1 1 calc R . .
H15C H 0.5362 0.9235 0.9145 0.111 Uiso 1 1 calc R . .

loop_
_atom_site_aniso_label
_atom_site_aniso_U_11
_atom_site_aniso_U_22
_atom_site_aniso_U_33
_atom_site_aniso_U_23
_atom_site_aniso_U_13
_atom_site_aniso_U_12
Fe1 0.0374(4) 0.0256(3) 0.0311(4) -0.0006(3) 0.0049(3) -0.0014(3)
S1 0.0476(8) 0.0497(8) 0.0514(8) 0.0192(6) 0.0193(6) 0.0133(6)
N1 0.028(2) 0.036(2) 0.035(2) 0.0065(17) 0.0054(17) -0.0029(16)
C1 0.032(3) 0.063(3) 0.035(3) 0.010(2) 0.006(2) 0.000(2)
Cl1 0.0678(12) 0.0917(14) 0.180(2) 0.0328(14) 0.0571(13) 0.0452(10)
O1 0.063(3) 0.035(2) 0.112(3) -0.024(2) 0.034(2) -0.0132(18)
S1SA 0.070(3) 0.052(2) 0.108(7) 0.016(3) 0.028(3) 0.0068(17)
O1SA 0.129(13) 0.038(6) 0.37(3) -0.010(9) 0.136(17) 0.010(6)
C1SA 0.072(4) 0.052(3) 0.075(4) 0.002(3) 0.031(3) -0.010(3)
C2SA 0.053(4) 0.061(4) 0.081(5) 0.006(3) 0.013(3) -0.013(3)
S1SB 0.058(3) 0.047(3) 0.080(6) 0.009(3) 0.033(3) 0.0062(19)
O1SB 0.071(10) 0.132(15) 0.158(16) 0.100(12) 0.049(10) 0.041(9)
C1SB 0.072(4) 0.052(3) 0.075(4) 0.002(3) 0.031(3) -0.010(3)
C2SB 0.053(4) 0.061(4) 0.081(5) 0.006(3) 0.013(3) -0.013(3)
N2 0.027(2) 0.030(2) 0.053(2) -0.0054(18) 0.0105(19) -0.0045(15)
O2 0.050(3) 0.118(4) 0.090(3) -0.017(3) 0.014(2) -0.048(3)
C2 0.029(3) 0.083(5) 0.078(4) 0.026(4) 0.015(3) 0.008(3)
O3 0.066(3) 0.034(2) 0.033(2) -0.001(2) 0.008(2) 0.008(2)
N3 0.040(3) 0.052(3) 0.090(4) -0.021(3) 0.002(3) 0.013(2)
C3 0.047(3) 0.063(4) 0.076(4) 0.029(3) 0.024(3) 0.024(3)
O4 0.044(2) 0.0425(18) 0.0356(18) 0.0096(14) 0.0104(15) 0.0048(14)
N4 0.081(4) 0.040(2) 0.070(3) -0.015(2) 0.038(3) -0.012(2)
C4 0.058(4) 0.043(3) 0.065(4) 0.012(3) 0.028(3) 0.014(2)
N5 0.050(3) 0.047(2) 0.045(2) -0.006(2) 0.010(2) -0.018(2)
C5 0.043(3) 0.031(2) 0.044(3) 0.012(2) 0.014(2) 0.006(2)
C6 0.040(3) 0.029(2) 0.052(3) -0.003(2) 0.014(2) -0.003(2)
C7 0.029(3) 0.059(3) 0.071(4) -0.017(3) 0.011(3) -0.008(2)
C8 0.030(3) 0.060(4) 0.161(7) -0.005(4) 0.020(4) 0.002(3)
C9 0.074(4) 0.055(4) 0.080(4) 0.011(3) 0.040(4) 0.027(3)
C10 0.095(6) 0.049(4) 0.092(5) -0.015(4) 0.005(4) 0.032(4)
C11 0.115(7) 0.043(4) 0.194(10) -0.038(5) -0.038(7) -0.002(4)
C12 0.078(5) 0.062(4) 0.064(4) -0.026(3) 0.027(3) -0.039(3)
C13 0.052(4) 0.067(4) 0.044(3) 0.000(3) 0.004(3) -0.030(3)
C14 0.072(4) 0.043(3) 0.114(6) 0.032(3) 0.040(4) 0.006(3)
C15 0.081(5) 0.088(5) 0.050(4) 0.023(3) 0.012(3) 0.025(4)

loop_
_atom_type_symbol
_atom_type_description
_atom_type_scat_dispersion_real
_atom_type_scat_dispersion_imag
_atom_type_scat_source
C C 0.0033 0.0016 'International Tables Vol C Tables 4.2.6.8 and 6.1.1.4'
H H 0.0000 0.0000 'International Tables Vol C Tables 4.2.6.8 and 6.1.1.4'
N N 0.0061 0.0033 'International Tables Vol C Tables 4.2.6.8 and 6.1.1.4'
O O 0.0106 0.0060 'International Tables Vol C Tables 4.2.6.8 and 6.1.1.4'
Cl Cl 0.1484 0.1585 'International Tables Vol C Tables 4.2.6.8 and 6.1.1.4'
Fe Fe 0.3463 0.8444 'International Tables Vol C Tables 4.2.6.8 and 6.1.1.4'
S S 0.1246 0.1234 'International Tables Vol C Tables 4.2.6.8 and 6.1.1.4'

loop_
_geom_angle_atom_site_label_1
_geom_angle_atom_site_label_2
_geom_angle_atom_site_label_3
_geom_angle
_geom_angle_site_symmetry_1
_geom_angle_site_symmetry_3
_geom_angle_publ_flag
O3 Fe1 N5 96.92(12) . . ?
O3 Fe1 N2 96.04(11) . . ?
N5 Fe1 N2 140.44(16) . . ?
O3 Fe1 N1 94.53(10) . . ?
N5 Fe1 N1 71.32(15) . . ?
N2 Fe1 N1 70.51(13) . . ?
O3 Fe1 O4 172.61(9) . . ?
N5 Fe1 O4 85.73(14) . . ?
N2 Fe1 O4 86.15(13) . . ?
N1 Fe1 O4 92.86(12) . . ?
O3 Fe1 N3 94.60(15) . . ?
N5 Fe1 N3 143.06(17) . . ?
N2 Fe1 N3 72.28(15) . . ?
N1 Fe1 N3 142.38(15) . . ?
O4 Fe1 N3 79.31(17) . . ?
O3 Fe1 N4 91.22(13) . . ?
N5 Fe1 N4 72.77(18) . . ?
N2 Fe1 N4 143.98(16) . . ?
N1 Fe1 N4 144.06(17) . . ?
O4 Fe1 N4 82.95(15) . . ?
N3 Fe1 N4 72.00(17) . . ?
O4 S1 C15 105.3(2) . . ?
O4 S1 C14 105.0(2) . . ?
C15 S1 C14 99.0(3) . . ?
C5 N1 C1 121.2(4) . . ?
C5 N1 Fe1 119.6(3) . . ?
C1 N1 Fe1 118.6(3) . . ?
N1 C1 C2 120.5(5) . . ?
N1 C1 C13 114.1(5) . . ?
C2 C1 C13 125.3(5) . . ?
O1SA S1SA C1SA 101.5(11) . . ?
O1SA S1SA C2SA 100.3(12) . . ?
C1SA S1SA C2SA 98.0(4) . . ?
S1SA C1SA H1S1 109.5 . . ?
S1SA C1SA H1S2 109.5 . . ?
H1S1 C1SA H1S2 109.5 . . ?
S1SA C1SA H1S3 109.5 . . ?
H1S1 C1SA H1S3 109.5 . . ?
H1S2 C1SA H1S3 109.5 . . ?
S1SA C2SA H2S1 109.5 . . ?
S1SA C2SA H2S2 109.5 . . ?
H2S1 C2SA H2S2 109.5 . . ?
S1SA C2SA H2S3 109.5 . . ?
H2S1 C2SA H2S3 109.5 . . ?
H2S2 C2SA H2S3 109.5 . . ?
C6 N2 C7 117.9(4) . . ?
C6 N2 Fe1 122.3(3) . . ?
C7 N2 Fe1 119.2(3) . . ?
C3 C2 C1 119.0(5) . . ?
C3 C2 H2 120.5 . . ?
C1 C2 H2 120.5 . . ?
Fe1 O3 Fe1 180.000(1) 3_676 . ?
C8 N3 C9 124.7(5) . . ?
C8 N3 Fe1 113.2(3) . . ?
C9 N3 Fe1 116.3(4) . . ?
C8 N3 H3A 98.0 . . ?
C9 N3 H3A 98.0 . . ?
Fe1 N3 H3A 98.0 . . ?
C2 C3 C4 120.3(5) . . ?
C2 C3 Cl1 120.5(5) . . ?
C4 C3 Cl1 119.2(5) . . ?
S1 O4 Fe1 120.23(18) . . ?
C11 N4 C10 123.9(6) . . ?
C11 N4 Fe1 114.9(4) . . ?
C10 N4 Fe1 116.7(4) . . ?
C11 N4 H4A 97.1 . . ?
C10 N4 H4A 97.1 . . ?
Fe1 N4 H4A 97.1 . . ?
C5 C4 C3 118.1(5) . . ?
C5 C4 H4 120.9 . . ?
C3 C4 H4 120.9 . . ?
C13 N5 C12 117.3(5) . . ?
C13 N5 Fe1 121.1(3) . . ?
C12 N5 Fe1 119.2(4) . . ?
N1 C5 C4 120.8(5) . . ?
N1 C5 C6 114.3(4) . . ?
C4 C5 C6 124.9(5) . . ?
O1 C6 N2 128.6(5) . . ?
O1 C6 C5 119.5(4) . . ?
N2 C6 C5 111.9(4) . . ?
C8 C7 N2 110.3(4) . . ?
C8 C7 H7A 109.6 . . ?
N2 C7 H7A 109.6 . . ?
C8 C7 H7B 109.6 . . ?
N2 C7 H7B 109.6 . . ?
H7A C7 H7B 108.1 . . ?
N3 C8 C7 117.6(5) . . ?
N3 C8 H8A 107.9 . . ?
C7 C8 H8A 107.9 . . ?
N3 C8 H8B 107.9 . . ?
C7 C8 H8B 107.9 . . ?
H8A C8 H8B 107.2 . . ?
N3 C9 C10 114.4(5) . . ?
N3 C9 H9A 108.6 . . ?
C10 C9 H9A 108.6 . . ?
N3 C9 H9B 108.6 . . ?
C10 C9 H9B 108.6 . . ?
H9A C9 H9B 107.6 . . ?
N4 C10 C9 115.0(5) . . ?
N4 C10 H10A 108.5 . . ?
C9 C10 H10A 108.5 . . ?
N4 C10 H10B 108.5 . . ?
C9 C10 H10B 108.5 . . ?
H10A C10 H10B 107.5 . . ?
N4 C11 C12 118.1(7) . . ?
N4 C11 H11A 107.8 . . ?
C12 C11 H11A 107.8 . . ?
N4 C11 H11B 107.8 . . ?
C12 C11 H11B 107.8 . . ?
H11A C11 H11B 107.1 . . ?
C11 C12 N5 108.9(5) . . ?
C11 C12 H12A 109.9 . . ?
N5 C12 H12A 109.9 . . ?
C11 C12 H12B 109.9 . . ?
N5 C12 H12B 109.9 . . ?
H12A C12 H12B 108.3 . . ?
O2 C13 N5 128.1(6) . . ?
O2 C13 C1 119.0(6) . . ?
N5 C13 C1 112.8(4) . . ?
S1 C14 H14A 109.5 . . ?
S1 C14 H14B 109.5 . . ?
H14A C14 H14B 109.5 . . ?
S1 C14 H14C 109.5 . . ?
H14A C14 H14C 109.5 . . ?
H14B C14 H14C 109.5 . . ?
S1 C15 H15A 109.5 . . ?
S1 C15 H15B 109.5 . . ?
H15A C15 H15B 109.5 . . ?
S1 C15 H15C 109.5 . . ?
H15A C15 H15C 109.5 . . ?
H15B C15 H15C 109.5 . . ?

loop_
_geom_bond_atom_site_label_1
_geom_bond_atom_site_label_2
_geom_bond_distance
_geom_bond_site_symmetry_2
_geom_bond_publ_flag
Fe1 O3 1.7907(8) . ?
Fe1 N5 2.164(4) . ?
Fe1 N2 2.179(4) . ?
Fe1 N1 2.193(4) . ?
Fe1 O4 2.237(3) . ?
Fe1 N3 2.262(4) . ?
Fe1 N4 2.268(4) . ?
S1 O4 1.519(3) . ?
S1 C15 1.765(6) . ?
S1 C14 1.772(5) . ?
N1 C5 1.328(6) . ?
N1 C1 1.332(6) . ?
C1 C2 1.370(7) . ?
C1 C13 1.489(7) . ?
Cl1 C3 1.712(5) . ?
O1 C6 1.251(5) . ?
S1SA O1SA 1.54(3) . ?
S1SA C1SA 1.698(7) . ?
S1SA C2SA 1.822(9) . ?
C1SA H1S1 0.9600 . ?
C1SA H1S2 0.9600 . ?
C1SA H1S3 0.9600 . ?
C2SA H2S1 0.9600 . ?
C2SA H2S2 0.9600 . ?
C2SA H2S3 0.9600 . ?
S1SB O1SB 1.44(2) . ?
N2 C6 1.307(6) . ?
N2 C7 1.442(6) . ?
O2 C13 1.263(6) . ?
C2 C3 1.361(9) . ?
C2 H2 0.9300 . ?
O3 Fe1 1.7907(8) 3_676 ?
N3 C8 1.358(7) . ?
N3 C9 1.411(7) . ?
N3 H3A 0.9100 . ?
C3 C4 1.381(8) . ?
N4 C11 1.343(8) . ?
N4 C10 1.412(8) . ?
N4 H4A 0.9100 . ?
C4 C5 1.375(6) . ?
C4 H4 0.9300 . ?
N5 C13 1.302(7) . ?
N5 C12 1.467(7) . ?
C5 C6 1.489(7) . ?
C7 C8 1.414(8) . ?
C7 H7A 0.9700 . ?
C7 H7B 0.9700 . ?
C8 H8A 0.9700 . ?
C8 H8B 0.9700 . ?
C9 C10 1.416(9) . ?
C9 H9A 0.9700 . ?
C9 H9B 0.9700 . ?
C10 H10A 0.9700 . ?
C10 H10B 0.9700 . ?
C11 C12 1.438(10) . ?
C11 H11A 0.9700 . ?
C11 H11B 0.9700 . ?
C12 H12A 0.9700 . ?
C12 H12B 0.9700 . ?
C14 H14A 0.9600 . ?
C14 H14B 0.9600 . ?
C14 H14C 0.9600 . ?
C15 H15A 0.9600 . ?
C15 H15B 0.9600 . ?
C15 H15C 0.9600 . ?

loop_
_geom_torsion_atom_site_label_1
_geom_torsion_atom_site_label_2
_geom_torsion_atom_site_label_3
_geom_torsion_atom_site_label_4
_geom_torsion
_geom_torsion_site_symmetry_1
_geom_torsion_site_symmetry_2
_geom_torsion_site_symmetry_3
_geom_torsion_site_symmetry_4
_geom_torsion_publ_flag
O3 Fe1 N1 C5 -85.3(3) . . . . ?
N5 Fe1 N1 C5 178.9(4) . . . . ?
N2 Fe1 N1 C5 9.5(3) . . . . ?
O4 Fe1 N1 C5 94.4(3) . . . . ?
N3 Fe1 N1 C5 18.2(5) . . . . ?
N4 Fe1 N1 C5 176.3(3) . . . . ?
O3 Fe1 N1 C1 86.0(3) . . . . ?
N5 Fe1 N1 C1 -9.8(3) . . . . ?
N2 Fe1 N1 C1 -179.2(4) . . . . ?
O4 Fe1 N1 C1 -94.3(3) . . . . ?
N3 Fe1 N1 C1 -170.4(3) . . . . ?
N4 Fe1 N1 C1 -12.4(5) . . . . ?
C5 N1 C1 C2 -1.2(7) . . . . ?
Fe1 N1 C1 C2 -172.4(4) . . . . ?
C5 N1 C1 C13 176.8(4) . . . . ?
Fe1 N1 C1 C13 5.6(5) . . . . ?
O3 Fe1 N2 C6 82.0(4) . . . . ?
N5 Fe1 N2 C6 -26.5(5) . . . . ?
N1 Fe1 N2 C6 -10.7(4) . . . . ?
O4 Fe1 N2 C6 -105.1(4) . . . . ?
N3 Fe1 N2 C6 174.9(4) . . . . ?
N4 Fe1 N2 C6 -177.5(4) . . . . ?
O3 Fe1 N2 C7 -89.1(4) . . . . ?
N5 Fe1 N2 C7 162.4(3) . . . . ?
N1 Fe1 N2 C7 178.3(4) . . . . ?
O4 Fe1 N2 C7 83.9(4) . . . . ?
N3 Fe1 N2 C7 3.9(4) . . . . ?
N4 Fe1 N2 C7 11.4(5) . . . . ?
N1 C1 C2 C3 2.4(8) . . . . ?
C13 C1 C2 C3 -175.5(5) . . . . ?
O3 Fe1 N3 C8 76.8(5) . . . . ?
N5 Fe1 N3 C8 -175.3(5) . . . . ?
N2 Fe1 N3 C8 -18.1(5) . . . . ?
N1 Fe1 N3 C8 -26.8(7) . . . . ?
O4 Fe1 N3 C8 -107.4(5) . . . . ?
N4 Fe1 N3 C8 166.6(6) . . . . ?
O3 Fe1 N3 C9 -77.8(4) . . . . ?
N5 Fe1 N3 C9 30.2(6) . . . . ?
N2 Fe1 N3 C9 -172.6(5) . . . . ?
N1 Fe1 N3 C9 178.7(4) . . . . ?
O4 Fe1 N3 C9 98.0(4) . . . . ?
N4 Fe1 N3 C9 12.0(4) . . . . ?
C1 C2 C3 C4 -2.0(9) . . . . ?
C1 C2 C3 Cl1 178.1(4) . . . . ?
C15 S1 O4 Fe1 146.9(3) . . . . ?
C14 S1 O4 Fe1 -109.2(3) . . . . ?
N5 Fe1 O4 S1 -71.5(2) . . . . ?
N2 Fe1 O4 S1 69.8(2) . . . . ?
N1 Fe1 O4 S1 -0.4(2) . . . . ?
N3 Fe1 O4 S1 142.5(2) . . . . ?
N4 Fe1 O4 S1 -144.6(2) . . . . ?
O3 Fe1 N4 C11 -106.3(6) . . . . ?
N5 Fe1 N4 C11 -9.4(6) . . . . ?
N2 Fe1 N4 C11 151.7(6) . . . . ?
N1 Fe1 N4 C11 -6.9(8) . . . . ?
O4 Fe1 N4 C11 78.2(7) . . . . ?
N3 Fe1 N4 C11 159.2(7) . . . . ?
O3 Fe1 N4 C10 96.5(4) . . . . ?
N5 Fe1 N4 C10 -166.6(5) . . . . ?
N2 Fe1 N4 C10 -5.5(6) . . . . ?
N1 Fe1 N4 C10 -164.1(4) . . . . ?
O4 Fe1 N4 C10 -79.0(5) . . . . ?
N3 Fe1 N4 C10 2.0(4) . . . . ?
C2 C3 C4 C5 0.5(8) . . . . ?
Cl1 C3 C4 C5 -179.6(4) . . . . ?
O3 Fe1 N5 C13 -78.6(4) . . . . ?
N2 Fe1 N5 C13 29.6(5) . . . . ?
N1 Fe1 N5 C13 13.8(4) . . . . ?
O4 Fe1 N5 C13 108.3(4) . . . . ?
N3 Fe1 N5 C13 174.2(4) . . . . ?
N4 Fe1 N5 C13 -167.8(5) . . . . ?
O3 Fe1 N5 C12 82.9(4) . . . . ?
N2 Fe1 N5 C12 -168.8(3) . . . . ?
N1 Fe1 N5 C12 175.4(4) . . . . ?
O4 Fe1 N5 C12 -90.1(4) . . . . ?
N3 Fe1 N5 C12 -24.3(5) . . . . ?
N4 Fe1 N5 C12 -6.2(4) . . . . ?
C1 N1 C5 C4 -0.3(7) . . . . ?
Fe1 N1 C5 C4 170.8(4) . . . . ?
C1 N1 C5 C6 -179.0(4) . . . . ?
Fe1 N1 C5 C6 -7.9(5) . . . . ?
C3 C4 C5 N1 0.7(8) . . . . ?
C3 C4 C5 C6 179.2(5) . . . . ?
C7 N2 C6 O1 1.1(8) . . . . ?
Fe1 N2 C6 O1 -170.1(4) . . . . ?
C7 N2 C6 C5 -178.8(4) . . . . ?
Fe1 N2 C6 C5 10.0(6) . . . . ?
N1 C5 C6 O1 178.9(5) . . . . ?
C4 C5 C6 O1 0.3(8) . . . . ?
N1 C5 C6 N2 -1.1(6) . . . . ?
C4 C5 C6 N2 -179.7(5) . . . . ?
C6 N2 C7 C8 -161.4(6) . . . . ?
Fe1 N2 C7 C8 10.1(7) . . . . ?
C9 N3 C8 C7 -176.5(6) . . . . ?
Fe1 N3 C8 C7 31.5(9) . . . . ?
N2 C7 C8 N3 -27.4(9) . . . . ?
C8 N3 C9 C10 -175.9(7) . . . . ?
Fe1 N3 C9 C10 -24.7(7) . . . . ?
C11 N4 C10 C9 -170.7(8) . . . . ?
Fe1 N4 C10 C9 -15.7(8) . . . . ?
N3 C9 C10 N4 26.3(9) . . . . ?
C10 N4 C11 C12 179.8(7) . . . . ?
Fe1 N4 C11 C12 24.5(11) . . . . ?
N4 C11 C12 N5 -28.3(11) . . . . ?
C13 N5 C12 C11 -178.3(6) . . . . ?
Fe1 N5 C12 C11 19.4(8) . . . . ?
C12 N5 C13 O2 1.1(9) . . . . ?
Fe1 N5 C13 O2 163.0(5) . . . . ?
C12 N5 C13 C1 -177.1(4) . . . . ?
Fe1 N5 C13 C1 -15.2(6) . . . . ?
N1 C1 C13 O2 -172.6(5) . . . . ?
C2 C1 C13 O2 5.4(8) . . . . ?
N1 C1 C13 N5 5.8(6) . . . . ?
C2 C1 C13 N5 -176.2(5) . . . . ?
